data_1567155
loop_
_publ_author_name
'Cheng, Xun'
'Zhong, Rui-Ru'
'Yuan, Shang-Fu'
'Guan, Zong-Jie'
'Liu, Kuan-Guan'

_publ_section_title
;
 Compact Accumulation of Superatomic Silver Nanoclusters with Octahedral
 Ag6 Core Ligated by Trithiane
;
_journal_name_full Nanoscale
_journal_paper_doi 10.1039/D2NR02411J
_journal_year 2022
_chemical_formula_sum 'C20 H24 Ag6 F12 O8 S12'
_chemical_formula_weight 1652.33
_chemical_name_common Ag6(3S)4(CF3CO2)4
_space_group_crystal_system monoclinic
_space_group_IT_number 15
_space_group_name_Hall '-C 2yc'
_space_group_name_H-M_alt 'C 1 2/c 1'
_atom_sites_solution_hydrogens geom
_atom_sites_solution_primary direct
_atom_sites_solution_secondary difmap
_audit_creation_method SHELXL-2018/3
_audit_update_record
;
2022-05-03 deposited with the CCDC.	2022-06-21 downloaded from the CCDC.
;
_cell_angle_alpha 90
_cell_angle_beta 128.008(3)
_cell_angle_gamma 90
_cell_formula_units_Z 4
_cell_length_a 26.1584(5)
_cell_length_b 10.02650(10)
_cell_length_c 19.8095(4)
_cell_measurement_reflns_used 40565
_cell_measurement_temperature 293(2)
_cell_measurement_theta_max 75.6710
_cell_measurement_theta_min 2.8200
_cell_volume 4093.7(2)
_computing_cell_refinement 'CrysAlisPro 1.171.40.19a (Rigaku OD, 2018)'
_computing_data_collection 'CrysAlisPro 1.171.40.19a (Rigaku OD, 2018)'
_computing_data_reduction 'CrysAlisPro 1.171.40.19a (Rigaku OD, 2018)'
_computing_molecular_graphics Diamond
_computing_publication_material 'Bruker SHELXL'
_computing_structure_refinement 'SHELXL-2018/3 (Sheldrick, 2018)'
_computing_structure_solution 'SHELXL-2018/3 (Sheldrick, 2018)'
_diffrn_ambient_temperature 293(2)
_diffrn_measured_fraction_theta_full 0.999
_diffrn_measured_fraction_theta_max 0.963
_diffrn_measurement_device_type 'XtaLAB Synergy R, HyPix'
_diffrn_measurement_method '\w scans'
_diffrn_radiation_type CuK\a
_diffrn_radiation_wavelength 1.54178
_diffrn_reflns_av_R_equivalents 0.0425
_diffrn_reflns_av_unetI/netI 0.0152
_diffrn_reflns_Laue_measured_fraction_full 0.999
_diffrn_reflns_Laue_measured_fraction_max 0.963
_diffrn_reflns_limit_h_max 31
_diffrn_reflns_limit_h_min -32
_diffrn_reflns_limit_k_max 12
_diffrn_reflns_limit_k_min -11
_diffrn_reflns_limit_l_max 24
_diffrn_reflns_limit_l_min -24
_diffrn_reflns_number 51335
_diffrn_reflns_point_group_measured_fraction_full 0.999
_diffrn_reflns_point_group_measured_fraction_max 0.963
_diffrn_reflns_theta_full 67.679
_diffrn_reflns_theta_max 76.090
_diffrn_reflns_theta_min 4.290
_diffrn_source 'Rotating-anode X-ray tube'
_exptl_absorpt_coefficient_mu 29.221
_exptl_absorpt_correction_T_max 1.00000
_exptl_absorpt_correction_T_min 0.47321
_exptl_absorpt_correction_type multi-scan
_exptl_absorpt_process_details
;
CrysAlisPro 1.171.40.19a (Rigaku Oxford Diffraction, 2018)
Empirical absorption correction using spherical harmonics,
 implemented in SCALE3 ABSPACK scaling algorithm.
;
_exptl_crystal_colour Orange
_exptl_crystal_density_diffrn 2.681
_exptl_crystal_density_meas ?
_exptl_crystal_density_method 'not measured'
_exptl_crystal_description Block
_exptl_crystal_F_000 3160
_exptl_crystal_size_max 0.130
_exptl_crystal_size_mid 0.110
_exptl_crystal_size_min 0.080
_exptl_transmission_factor_max 0.097
_exptl_transmission_factor_min 0.056
_refine_diff_density_max 2.911
_refine_diff_density_min -1.511
_refine_diff_density_rms 0.173
_refine_ls_extinction_coef 0.000130(8)
_refine_ls_extinction_expression Fc^*^=kFc[1+0.001xFc^2^\l^3^/sin(2\q)]^-1/4^
_refine_ls_extinction_method 'SHELXL-2018/3 (Sheldrick 2018)'
_refine_ls_goodness_of_fit_ref 1.057
_refine_ls_hydrogen_treatment constr
_refine_ls_matrix_type full
_refine_ls_number_parameters 274
_refine_ls_number_reflns 4128
_refine_ls_number_restraints 6
_refine_ls_restrained_S_all 1.058
_refine_ls_R_factor_all 0.0355
_refine_ls_R_factor_gt 0.0349
_refine_ls_shift/su_max 0.001
_refine_ls_shift/su_mean 0.000
_refine_ls_structure_factor_coef Fsqd
_refine_ls_weighting_details 'w=1/[\s^2^(Fo^2^)+(0.0510P)^2^+49.7933P] where P=(Fo^2^+2Fc^2^)/3'
_refine_ls_weighting_scheme calc
_refine_ls_wR_factor_gt 0.0916
_refine_ls_wR_factor_ref 0.0920
_reflns_Friedel_coverage 0.000
_reflns_number_gt 4075
_reflns_number_total 4128
_reflns_threshold_expression 'I > 2\s(I)'
_cod_data_source_file d2nr02411j2.cif
_cod_data_source_block P_CCDC1
_cod_depositor_comments
;
The following automatic conversions were performed:

data item '_exptl_crystal_density_meas' value 'not measured' was
changed to '?' -- the value is perceived as not measured.

Automatic conversion script
Id: cif_fix_values 7556 2019-12-06 15:28:31Z antanas 
;
_cod_original_cell_volume 4093.72(18)
_cod_original_sg_symbol_H-M 'C 2/c'
_cod_database_code 1567155
_shelx_shelxl_version_number 2018/3
_shelx_space_group_comment
;
The symmetry employed for this shelxl refinement is uniquely defined
by the following loop, which should always be used as a source of
symmetry information in preference to the above space-group names.
They are only intended as comments.
;
_shelx_estimated_absorpt_t_min 0.115
_shelx_estimated_absorpt_t_max 0.203

loop_
_space_group_symop_operation_xyz
'x, y, z'
'-x, y, -z+1/2'
'x+1/2, y+1/2, z'
'-x+1/2, y+1/2, -z+1/2'
'-x, -y, -z'
'x, -y, z-1/2'
'-x+1/2, -y+1/2, -z'
'x+1/2, -y+1/2, z-1/2'

loop_
_atom_site_label
_atom_site_type_symbol
_atom_site_fract_x
_atom_site_fract_y
_atom_site_fract_z
_atom_site_U_iso_or_equiv
_atom_site_adp_type
_atom_site_occupancy
_atom_site_site_symmetry_order
_atom_site_calc_flag
_atom_site_refinement_flags_posn
_atom_site_refinement_flags_adp
_atom_site_refinement_flags_occupancy
_atom_site_disorder_assembly
_atom_site_disorder_group
Ag1 Ag 0.09199(2) 0.57815(3) 0.35148(2) 0.01686(11) Uani 1 1 d . . . . .
Ag2 Ag 0.02441(2) 0.57552(3) 0.17247(2) 0.02032(11) Uani 1 1 d . . . . .
Ag3 Ag 0.000000 0.77065(5) 0.250000 0.02145(13) Uani 1 2 d S T P . .
Ag4 Ag 0.000000 0.38246(5) 0.250000 0.02332(13) Uani 1 2 d S T P . .
S1 S 0.11096(8) 0.75856(15) 0.18781(9) 0.0359(3) Uani 1 1 d . . . . .
S2 S 0.09289(7) 0.93806(13) 0.29668(9) 0.0299(3) Uani 1 1 d . . . . .
S3 S 0.19172(6) 0.70710(14) 0.38024(8) 0.0281(3) Uani 1 1 d . . . . .
C1 C 0.1004(3) 0.9251(5) 0.2121(4) 0.0334(13) Uani 1 1 d . . . . .
H1A H 0.061874 0.963342 0.160449 0.040 Uiso 1 1 calc R U . . .
H1B H 0.137136 0.978702 0.227840 0.040 Uiso 1 1 calc R U . . .
C2 C 0.1891(3) 0.7181(6) 0.2873(4) 0.0350(13) Uani 1 1 d . . . . .
H2A H 0.203288 0.633460 0.280286 0.042 Uiso 1 1 calc R U . . .
H2B H 0.220075 0.785342 0.298154 0.042 Uiso 1 1 calc R U . . .
C3 C 0.1724(2) 0.8775(6) 0.3853(3) 0.0280(11) Uani 1 1 d . . . . .
H3A H 0.204591 0.934489 0.390329 0.034 Uiso 1 1 calc R U . . .
H3B H 0.176908 0.888200 0.437376 0.034 Uiso 1 1 calc R U . . .
S4 S 0.16370(5) 0.40171(12) 0.47466(7) 0.0209(2) Uani 1 1 d . . . . .
S5 S 0.04841(6) 0.20919(12) 0.37270(7) 0.0229(2) Uani 1 1 d . . . . .
S6 S 0.04958(6) 0.43443(14) 0.47949(8) 0.0274(3) Uani 1 1 d . . . . .
C4 C 0.1348(2) 0.2331(5) 0.4395(3) 0.0242(10) Uani 1 1 d . . . . .
H4A H 0.150092 0.201622 0.408369 0.029 Uiso 1 1 calc R U . . .
H4B H 0.154609 0.177237 0.489824 0.029 Uiso 1 1 calc R U . . .
C5 C 0.1364(3) 0.4300(5) 0.5378(3) 0.0261(11) Uani 1 1 d . . . . .
H5A H 0.154334 0.514038 0.567888 0.031 Uiso 1 1 calc R U . . .
H5B H 0.154162 0.360234 0.580737 0.031 Uiso 1 1 calc R U . . .
C6 C 0.0316(2) 0.2638(6) 0.4443(3) 0.0314(12) Uani 1 1 d . . . . .
H6A H -0.014074 0.248656 0.416094 0.038 Uiso 1 1 calc R U . . .
H6B H 0.055930 0.207284 0.494731 0.038 Uiso 1 1 calc R U . . .
O1 O 0.11202(17) 0.4491(4) 0.1952(2) 0.0258(7) Uani 1 1 d . . . . .
O2 O 0.10204(18) 0.2747(4) 0.2579(2) 0.0325(9) Uani 1 1 d . . . . .
C11 C 0.1314(2) 0.3498(5) 0.2436(3) 0.0188(9) Uani 1 1 d . . . . .
C12 C 0.2047(2) 0.3206(5) 0.2980(3) 0.0250(10) Uani 1 1 d . . . . .
F1 F 0.21873(16) 0.1910(4) 0.3043(2) 0.0429(9) Uani 1 1 d . . . . .
F2 F 0.23420(15) 0.3821(4) 0.2702(2) 0.0393(8) Uani 1 1 d . . . . .
F3 F 0.23397(15) 0.3654(4) 0.3784(2) 0.0417(9) Uani 1 1 d . . . . .
O3 O 0.12797(17) 0.7180(4) 0.4780(2) 0.0276(8) Uani 1 1 d . . . . .
O4 O 0.0425(5) 0.8459(11) 0.4032(5) 0.045(4) Uani 0.512(17) 1 d . . P A 1
O5 O 0.0260(4) 0.7686(11) 0.4332(7) 0.047(4) Uani 0.488(17) 1 d . . P A 2
C13 C 0.0887(3) 0.7927(6) 0.4728(4) 0.0379(14) Uani 1 1 d . . . . .
C14 C 0.1139(2) 0.8784(5) 0.5510(3) 0.0229(10) Uani 1 1 d . . . . .
F4 F 0.0674(2) 0.9518(5) 0.5424(3) 0.0561(11) Uani 1 1 d . . . . .
F5 F 0.1576(2) 0.9645(5) 0.5651(3) 0.0670(13) Uani 1 1 d . . . . .
F6 F 0.1420(3) 0.8080(5) 0.6219(3) 0.0732(15) Uani 1 1 d . U . . .

loop_
_atom_site_aniso_label
_atom_site_aniso_U_11
_atom_site_aniso_U_22
_atom_site_aniso_U_33
_atom_site_aniso_U_23
_atom_site_aniso_U_13
_atom_site_aniso_U_12
Ag1 0.01626(18) 0.01888(19) 0.01295(17) -0.00021(11) 0.00773(14) -0.00254(11)
Ag2 0.01685(18) 0.0299(2) 0.01473(18) 0.00216(12) 0.00998(15) 0.00631(12)
Ag3 0.0240(2) 0.0152(2) 0.0286(3) 0.000 0.0179(2) 0.000
Ag4 0.0273(3) 0.0135(2) 0.0126(2) 0.000 0.0039(2) 0.000
S1 0.0577(9) 0.0337(7) 0.0262(6) -0.0060(5) 0.0308(7) -0.0163(6)
S2 0.0347(7) 0.0185(6) 0.0353(7) -0.0061(5) 0.0210(6) -0.0084(5)
S3 0.0194(5) 0.0401(7) 0.0257(6) 0.0044(5) 0.0143(5) -0.0047(5)
C1 0.043(3) 0.028(3) 0.022(3) 0.004(2) 0.016(2) -0.013(2)
C2 0.043(3) 0.038(3) 0.045(3) -0.002(3) 0.038(3) -0.006(3)
C3 0.025(2) 0.036(3) 0.025(2) -0.010(2) 0.017(2) -0.016(2)
S4 0.0135(5) 0.0273(6) 0.0171(5) 0.0035(4) 0.0070(4) 0.0011(4)
S5 0.0206(5) 0.0206(6) 0.0203(5) 0.0047(4) 0.0089(5) -0.0006(4)
S6 0.0222(6) 0.0447(8) 0.0172(6) 0.0068(5) 0.0132(5) 0.0081(5)
C4 0.020(2) 0.027(3) 0.024(2) 0.007(2) 0.013(2) 0.0047(19)
C5 0.023(2) 0.036(3) 0.015(2) 0.0054(19) 0.009(2) 0.004(2)
C6 0.018(2) 0.050(3) 0.024(3) 0.015(2) 0.012(2) 0.000(2)
O1 0.0195(17) 0.0288(19) 0.0281(18) 0.0060(15) 0.0141(15) 0.0058(14)
O2 0.0237(18) 0.041(2) 0.034(2) 0.0130(17) 0.0188(17) 0.0045(16)
C11 0.013(2) 0.025(2) 0.014(2) 0.0002(17) 0.0060(17) 0.0046(17)
C12 0.018(2) 0.029(3) 0.023(2) -0.004(2) 0.010(2) 0.0031(19)
F1 0.0309(17) 0.038(2) 0.0407(19) 0.0022(15) 0.0123(15) 0.0173(15)
F2 0.0222(15) 0.057(2) 0.047(2) -0.0069(17) 0.0251(15) -0.0018(15)
F3 0.0225(15) 0.065(2) 0.0201(15) -0.0131(15) 0.0045(13) 0.0001(16)
O3 0.0275(18) 0.032(2) 0.0283(18) -0.0087(15) 0.0199(16) -0.0056(15)
O4 0.046(5) 0.052(6) 0.013(4) -0.006(3) 0.005(4) 0.018(5)
O5 0.023(4) 0.055(7) 0.046(6) -0.027(5) 0.014(4) -0.003(4)
C13 0.033(3) 0.041(3) 0.022(3) -0.017(2) 0.008(2) 0.002(2)
C14 0.027(2) 0.025(3) 0.018(2) -0.0046(19) 0.014(2) -0.002(2)
F4 0.055(2) 0.071(3) 0.046(2) -0.014(2) 0.033(2) 0.014(2)
F5 0.052(3) 0.046(2) 0.082(3) -0.020(2) 0.031(2) -0.031(2)
F6 0.108(4) 0.082(3) 0.0284(19) 0.021(2) 0.041(2) 0.029(3)

loop_
_atom_type_symbol
_atom_type_description
_atom_type_scat_dispersion_real
_atom_type_scat_dispersion_imag
_atom_type_scat_source
C C 0.0181 0.0091 'International Tables Vol C Tables 4.2.6.8 and 6.1.1.4'
H H 0.0000 0.0000 'International Tables Vol C Tables 4.2.6.8 and 6.1.1.4'
O O 0.0492 0.0322 'International Tables Vol C Tables 4.2.6.8 and 6.1.1.4'
F F 0.0727 0.0534 'International Tables Vol C Tables 4.2.6.8 and 6.1.1.4'
S S 0.3331 0.5567 'International Tables Vol C Tables 4.2.6.8 and 6.1.1.4'
Ag Ag 0.1306 4.2820 'International Tables Vol C Tables 4.2.6.8 and 6.1.1.4'

loop_
_geom_angle_atom_site_label_1
_geom_angle_atom_site_label_2
_geom_angle_atom_site_label_3
_geom_angle
_geom_angle_site_symmetry_1
_geom_angle_site_symmetry_3
_geom_angle_publ_flag
O3 Ag1 S4 80.46(9) . . ?
O3 Ag1 S3 78.28(9) . . ?
S4 Ag1 S3 94.79(4) . . ?
O3 Ag1 Ag3 87.64(9) . . ?
S4 Ag1 Ag3 161.41(3) . . ?
S3 Ag1 Ag3 96.74(3) . . ?
O3 Ag1 Ag2 82.68(8) . 2 ?
S4 Ag1 Ag2 103.40(3) . 2 ?
S3 Ag1 Ag2 151.03(3) . 2 ?
Ag3 Ag1 Ag2 60.615(11) . 2 ?
O3 Ag1 Ag4 138.25(8) . . ?
S4 Ag1 Ag4 90.08(3) . . ?
S3 Ag1 Ag4 143.34(3) . . ?
Ag3 Ag1 Ag4 89.347(14) . . ?
Ag2 Ag1 Ag4 59.999(10) 2 . ?
O3 Ag1 Ag2 145.42(9) . . ?
S4 Ag1 Ag2 133.91(3) . . ?
S3 Ag1 Ag2 92.69(3) . . ?
Ag3 Ag1 Ag2 60.041(10) . . ?
Ag2 Ag1 Ag2 90.722(13) 2 . ?
Ag4 Ag1 Ag2 59.441(10) . . ?
O1 Ag2 O5 120.4(3) . 2 ?
O1 Ag2 S6 83.21(9) . 2 ?
O1 Ag2 Ag1 148.68(9) . 2 ?
S6 Ag2 Ag1 81.95(3) 2 2 ?
O1 Ag2 Ag4 92.64(9) . . ?
O5 Ag2 Ag4 143.7(2) 2 . ?
S6 Ag2 Ag4 90.01(3) 2 . ?
Ag1 Ag2 Ag4 60.020(10) 2 . ?
O1 Ag2 S1 73.13(10) . . ?
O5 Ag2 S1 64.03(19) 2 . ?
S6 Ag2 S1 115.71(4) 2 . ?
Ag1 Ag2 S1 138.16(4) 2 . ?
Ag4 Ag2 S1 147.97(3) . . ?
O1 Ag2 Ag3 141.24(9) . . ?
O5 Ag2 Ag3 75.0(3) 2 . ?
S6 Ag2 Ag3 135.54(3) 2 . ?
Ag1 Ag2 Ag3 59.314(10) 2 . ?
Ag4 Ag2 Ag3 88.622(14) . . ?
S1 Ag2 Ag3 85.64(3) . . ?
O1 Ag2 Ag1 88.98(9) . . ?
O5 Ag2 Ag1 129.2(3) 2 . ?
S6 Ag2 Ag1 148.16(3) 2 . ?
Ag1 Ag2 Ag1 89.267(13) 2 . ?
Ag4 Ag2 Ag1 59.462(10) . . ?
S1 Ag2 Ag1 91.06(3) . . ?
Ag3 Ag2 Ag1 58.769(10) . . ?
S2 Ag3 S2 99.94(6) . 2 ?
S2 Ag3 Ag1 89.30(3) . . ?
S2 Ag3 Ag1 155.92(3) 2 . ?
S2 Ag3 Ag1 155.92(3) . 2 ?
S2 Ag3 Ag1 89.29(3) 2 2 ?
Ag1 Ag3 Ag1 91.124(19) . 2 ?
S2 Ag3 Ag2 99.62(3) . . ?
S2 Ag3 Ag2 137.22(3) 2 . ?
Ag1 Ag3 Ag2 61.190(12) . . ?
Ag1 Ag3 Ag2 60.072(12) 2 . ?
S2 Ag3 Ag2 137.22(3) . 2 ?
S2 Ag3 Ag2 99.62(3) 2 2 ?
Ag1 Ag3 Ag2 60.070(12) . 2 ?
Ag1 Ag3 Ag2 61.189(12) 2 2 ?
Ag2 Ag3 Ag2 91.073(19) . 2 ?
S5 Ag4 S5 95.99(6) 2 . ?
S5 Ag4 Ag2 146.94(3) 2 2 ?
S5 Ag4 Ag2 95.41(3) . 2 ?
S5 Ag4 Ag2 95.41(3) 2 . ?
S5 Ag4 Ag2 146.94(3) . . ?
Ag2 Ag4 Ag2 91.684(19) 2 . ?
S5 Ag4 Ag1 148.83(3) 2 . ?
S5 Ag4 Ag1 95.12(3) . . ?
Ag2 Ag4 Ag1 59.980(12) 2 . ?
Ag2 Ag4 Ag1 61.097(12) . . ?
S5 Ag4 Ag1 95.13(3) 2 2 ?
S5 Ag4 Ag1 148.82(3) . 2 ?
Ag2 Ag4 Ag1 61.097(13) 2 2 ?
Ag2 Ag4 Ag1 59.981(12) . 2 ?
Ag1 Ag4 Ag1 90.182(19) . 2 ?
C1 S1 C2 99.9(3) . . ?
C1 S1 Ag2 113.0(2) . . ?
C2 S1 Ag2 105.63(19) . . ?
C1 S2 C3 99.1(3) . . ?
C1 S2 Ag3 103.55(18) . . ?
C3 S2 Ag3 113.03(18) . . ?
C3 S3 C2 99.4(3) . . ?
C3 S3 Ag1 101.71(16) . . ?
C2 S3 Ag1 113.5(2) . . ?
S1 C1 S2 115.8(3) . . ?
S3 C2 S1 115.7(3) . . ?
S3 C3 S2 117.3(3) . . ?
C5 S4 C4 99.5(2) . . ?
C5 S4 Ag1 100.16(17) . . ?
C4 S4 Ag1 112.34(16) . . ?
C4 S5 C6 100.7(2) . . ?
C4 S5 Ag4 105.48(17) . . ?
C6 S5 Ag4 108.52(18) . . ?
C6 S6 C5 98.6(2) . . ?
C6 S6 Ag2 102.97(17) . 2 ?
C5 S6 Ag2 118.10(17) . 2 ?
S5 C4 S4 116.5(3) . . ?
S4 C5 S6 116.0(3) . . ?
S6 C6 S5 117.4(3) . . ?
C11 O1 Ag2 117.0(3) . . ?
O2 C11 O1 130.4(4) . . ?
O2 C11 C12 114.1(4) . . ?
O1 C11 C12 115.5(4) . . ?
F1 C12 F2 106.9(4) . . ?
F1 C12 F3 106.8(4) . . ?
F2 C12 F3 106.3(4) . . ?
F1 C12 C11 113.7(4) . . ?
F2 C12 C11 114.0(4) . . ?
F3 C12 C11 108.6(4) . . ?
C13 O3 Ag1 118.8(3) . . ?
C13 O5 Ag2 116.6(5) . 2 ?
O3 C13 O4 122.8(6) . . ?
O3 C13 O5 127.1(6) . . ?
O3 C13 C14 116.5(5) . . ?
O4 C13 C14 113.3(6) . . ?
O5 C13 C14 107.7(6) . . ?
F5 C14 F6 106.5(5) . . ?
F5 C14 F4 105.6(5) . . ?
F6 C14 F4 107.3(5) . . ?
F5 C14 C13 111.1(5) . . ?
F6 C14 C13 112.9(5) . . ?
F4 C14 C13 113.1(4) . . ?

loop_
_geom_bond_atom_site_label_1
_geom_bond_atom_site_label_2
_geom_bond_distance
_geom_bond_site_symmetry_2
_geom_bond_publ_flag
Ag1 O3 2.496(3) . ?
Ag1 S4 2.6392(12) . ?
Ag1 S3 2.6403(12) . ?
Ag1 Ag3 2.7568(5) . ?
Ag1 Ag2 2.7781(5) 2 ?
Ag1 Ag4 2.7793(5) . ?
Ag1 Ag2 2.8249(5) . ?
Ag2 O1 2.406(3) . ?
Ag2 O5 2.543(9) 2 ?
Ag2 S6 2.7628(13) 2 ?
Ag2 Ag4 2.7787(5) . ?
Ag2 S1 2.7819(14) . ?
Ag2 Ag3 2.7932(5) . ?
Ag3 S2 2.6096(13) . ?
Ag3 S2 2.6096(13) 2 ?
Ag4 S5 2.5959(12) 2 ?
Ag4 S5 2.5959(12) . ?
S1 C1 1.805(6) . ?
S1 C2 1.808(6) . ?
S2 C1 1.807(6) . ?
S2 C3 1.811(6) . ?
S3 C3 1.802(6) . ?
S3 C2 1.803(6) . ?
S4 C5 1.805(5) . ?
S4 C4 1.807(5) . ?
S5 C4 1.799(5) . ?
S5 C6 1.809(6) . ?
S6 C6 1.797(6) . ?
S6 C5 1.806(5) . ?
O1 C11 1.252(6) . ?
O2 C11 1.229(6) . ?
C11 C12 1.542(6) . ?
C12 F1 1.336(6) . ?
C12 F2 1.342(6) . ?
C12 F3 1.351(6) . ?
O3 C13 1.221(7) . ?
O4 C13 1.262(10) . ?
O5 C13 1.336(11) . ?
C13 C14 1.523(7) . ?
C14 F5 1.318(7) . ?
C14 F6 1.319(6) . ?
C14 F4 1.338(6) . ?
